data_7707153
loop_
_publ_author_name
'Kulyabin, Pavel S.'
'Izmer, Vyatcheslav V.'
'Goryunov, Georgy P.'
'Sharikov, Mikhail I.'
'Kononovich, Dmitry S.'
'Uborsky, Dmitry V.'
'Canich, Jo Ann M.'
'Voskoboynikov, Alexander Z.'

_publ_section_title
;
 Multisubstituted <i>C</i><sub>2</sub>-symmetric <i>ansa</i>-metallocenes
 bearing nitrogen heterocycles: influence of substituents on catalytic
 properties in propylene polymerization at higher temperatures.
;
_journal_issue 18
_journal_name_full 'Dalton transactions (Cambridge, England : 2003)'
_journal_page_first 6170
_journal_page_last 6180
_journal_paper_doi 10.1039/d1dt00645b
_journal_volume 50
_journal_year 2021
_chemical_formula_moiety 'C64 H74 N2 Si Zr, 0.5(C7 H8), 0.5(C6 H14)'
_chemical_formula_sum 'C70.5 H85 N2 Si Zr'
_chemical_formula_weight 1079.71
_space_group_crystal_system monoclinic
_space_group_IT_number 14
_space_group_name_Hall '-P 2yn'
_space_group_name_H-M_alt 'P 1 21/n 1'
_atom_sites_solution_hydrogens geom
_audit_creation_method SHELXL-2016/6
_audit_update_record
;
2020-11-25 deposited with the CCDC.	2021-04-19 downloaded from the CCDC.
;
_cell_angle_alpha 90
_cell_angle_beta 109.8610(10)
_cell_angle_gamma 90
_cell_formula_units_Z 4
_cell_length_a 13.9493(6)
_cell_length_b 24.3226(10)
_cell_length_c 19.1054(8)
_cell_measurement_reflns_used 999
_cell_measurement_temperature 120(2)
_cell_measurement_theta_max 25
_cell_measurement_theta_min 3
_cell_volume 6096.6(4)
_computing_cell_refinement 'Bruker SAINT'
_computing_data_collection 'Bruker APEX2'
_computing_data_reduction 'Bruker SAINT'
_computing_molecular_graphics 'SHELXTL (Sheldrick, 2008)'
_computing_publication_material 'SHELXTL (Sheldrick, 2008)'
_computing_structure_refinement 'SHELXL (Sheldrick, 2015b)'
_computing_structure_solution 'SHELXT (Sheldrick, 2015a)'
_diffrn_ambient_temperature 120(2)
_diffrn_detector_type 'Bruker APEX II CCD area detector'
_diffrn_measured_fraction_theta_full 1.000
_diffrn_measured_fraction_theta_max 0.987
_diffrn_measurement_device_type 'Bruker APEX DUO diffractometer'
_diffrn_measurement_method 'omega scans'
_diffrn_radiation_type MoK\a
_diffrn_radiation_wavelength 0.71073
_diffrn_reflns_av_R_equivalents 0.0724
_diffrn_reflns_av_unetI/netI 0.0605
_diffrn_reflns_Laue_measured_fraction_full 1.000
_diffrn_reflns_Laue_measured_fraction_max 0.987
_diffrn_reflns_limit_h_max 19
_diffrn_reflns_limit_h_min -19
_diffrn_reflns_limit_k_max 34
_diffrn_reflns_limit_k_min -34
_diffrn_reflns_limit_l_max 27
_diffrn_reflns_limit_l_min -27
_diffrn_reflns_number 83706
_diffrn_reflns_point_group_measured_fraction_full 1.000
_diffrn_reflns_point_group_measured_fraction_max 0.987
_diffrn_reflns_theta_full 25.242
_diffrn_reflns_theta_max 30.677
_diffrn_reflns_theta_min 1.674
_exptl_absorpt_coefficient_mu 0.242
_exptl_absorpt_correction_T_max 0.3368
_exptl_absorpt_correction_T_min 0.2906
_exptl_absorpt_correction_type multi-scan
_exptl_absorpt_process_details 'Bruker SADABS'
_exptl_crystal_colour yellow
_exptl_crystal_density_diffrn 1.176
_exptl_crystal_description prism
_exptl_crystal_F_000 2304
_exptl_crystal_size_max 0.290
_exptl_crystal_size_mid 0.200
_exptl_crystal_size_min 0.180
_refine_diff_density_max 0.480
_refine_diff_density_min -0.526
_refine_diff_density_rms 0.066
_refine_ls_extinction_method none
_refine_ls_goodness_of_fit_ref 1.010
_refine_ls_hydrogen_treatment constr
_refine_ls_matrix_type full
_refine_ls_number_parameters 659
_refine_ls_number_reflns 18638
_refine_ls_number_restraints 24
_refine_ls_restrained_S_all 1.011
_refine_ls_R_factor_all 0.0760
_refine_ls_R_factor_gt 0.0447
_refine_ls_shift/su_max 0.002
_refine_ls_shift/su_mean 0.000
_refine_ls_structure_factor_coef Fsqd
_refine_ls_weighting_details 'w=1/[\s^2^(Fo^2^)+(0.0550P)^2^+0.3632P] where P=(Fo^2^+2Fc^2^)/3'
_refine_ls_weighting_scheme calc
_refine_ls_wR_factor_gt 0.1018
_refine_ls_wR_factor_ref 0.1150
_reflns_Friedel_coverage 0.000
_reflns_number_gt 12872
_reflns_number_total 18638
_reflns_threshold_expression I>2\s(I)
_cod_data_source_file d1dt00645b2.cif
_cod_data_source_block pk2216
_cod_depositor_comments 'Adding full bibliography for 7707148--7707153.cif.'
_cod_original_sg_symbol_H-M 'P 21/n'
_cod_original_formula_sum 'C70.50 H85 N2 Si Zr'
_cod_database_code 7707153
_shelx_shelxl_version_number 2016/6
_shelx_space_group_comment
;
The symmetry employed for this shelxl refinement is uniquely defined
by the following loop, which should always be used as a source of
symmetry information in preference to the above space-group names.
They are only intended as comments.
;
_shelx_estimated_absorpt_t_min 0.933
_shelx_estimated_absorpt_t_max 0.958

loop_
_space_group_symop_operation_xyz
'x, y, z'
'-x+1/2, y+1/2, -z+1/2'
'-x, -y, -z'
'x-1/2, -y-1/2, z-1/2'

loop_
_atom_site_label
_atom_site_type_symbol
_atom_site_fract_x
_atom_site_fract_y
_atom_site_fract_z
_atom_site_U_iso_or_equiv
_atom_site_adp_type
_atom_site_occupancy
_atom_site_site_symmetry_order
_atom_site_calc_flag
_atom_site_refinement_flags_posn
_atom_site_refinement_flags_adp
_atom_site_refinement_flags_occupancy
_atom_site_disorder_assembly
_atom_site_disorder_group
Zr1 Zr 0.52576(2) 0.24767(2) 0.51088(2) 0.01672(5) Uani 1 1 d . . . . .
Si1 Si 0.35031(4) 0.26302(2) 0.34292(3) 0.02203(11) Uani 1 1 d . . . . .
N1 N 0.40946(11) 0.29353(6) 0.69890(8) 0.0189(3) Uani 1 1 d . . . . .
C1 C 0.36525(13) 0.26802(7) 0.62802(9) 0.0169(3) Uani 1 1 d . . . . .
C2 C 0.29986(14) 0.22451(7) 0.62002(10) 0.0207(4) Uani 1 1 d . . . . .
H2A H 0.285812 0.211191 0.662280 0.025 Uiso 1 1 calc R U . . .
C3 C 0.25292(14) 0.19906(7) 0.55018(10) 0.0220(4) Uani 1 1 d . . . . .
H3A H 0.209081 0.168522 0.546703 0.026 Uiso 1 1 calc R U . . .
C4 C 0.26922(13) 0.21741(7) 0.48756(10) 0.0206(4) Uani 1 1 d . . . . .
H4A H 0.236819 0.199937 0.441017 0.025 Uiso 1 1 calc R U . . .
C5 C 0.33516(13) 0.26293(7) 0.49283(10) 0.0178(3) Uani 1 1 d . . . . .
C6 C 0.36232(13) 0.29312(7) 0.43630(10) 0.0200(4) Uani 1 1 d . . . . .
C7 C 0.42835(14) 0.33667(7) 0.47624(10) 0.0215(4) Uani 1 1 d . . . . .
C8 C 0.44697(13) 0.33179(7) 0.55307(10) 0.0195(3) Uani 1 1 d . . . . .
H8A H 0.485250 0.358965 0.591740 0.023 Uiso 1 1 calc R U . . .
C9 C 0.38651(13) 0.28774(7) 0.56455(10) 0.0178(3) Uani 1 1 d . . . . .
C10 C 0.47195(17) 0.38326(8) 0.44419(12) 0.0299(4) Uani 1 1 d . . . . .
H10A H 0.416703 0.407665 0.415434 0.045 Uiso 1 1 calc R U . . .
H10B H 0.506726 0.368307 0.411607 0.045 Uiso 1 1 calc R U . . .
H10C H 0.520715 0.404044 0.484749 0.045 Uiso 1 1 calc R U . . .
C11 C 0.40219(13) 0.34955(7) 0.71438(10) 0.0200(4) Uani 1 1 d . . . . .
C12 C 0.36360(14) 0.39254(7) 0.66563(11) 0.0220(4) Uani 1 1 d . . . . .
H12A H 0.332816 0.385844 0.613801 0.026 Uiso 1 1 calc R U . . .
C13 C 0.37053(15) 0.44620(7) 0.69378(11) 0.0258(4) Uani 1 1 d . . . . .
C14 C 0.41028(16) 0.45396(8) 0.77130(12) 0.0315(5) Uani 1 1 d . . . . .
H14A H 0.414969 0.490262 0.790523 0.038 Uiso 1 1 calc R U . . .
C15 C 0.44279(15) 0.41055(8) 0.82055(12) 0.0297(4) Uani 1 1 d . . . . .
H15A H 0.466216 0.416848 0.872719 0.036 Uiso 1 1 calc R U . . .
C16 C 0.44069(13) 0.35717(8) 0.79238(10) 0.0225(4) Uani 1 1 d . . . . .
C17 C 0.46948(13) 0.30366(8) 0.82567(10) 0.0214(4) Uani 1 1 d . . . . .
C18 C 0.51190(14) 0.28431(8) 0.89851(10) 0.0262(4) Uani 1 1 d . . . . .
H18A H 0.524405 0.308916 0.939263 0.031 Uiso 1 1 calc R U . . .
C19 C 0.53564(15) 0.22916(9) 0.91107(11) 0.0267(4) Uani 1 1 d . . . . .
H19A H 0.564640 0.216454 0.960860 0.032 Uiso 1 1 calc R U . . .
C20 C 0.51811(14) 0.19116(8) 0.85220(10) 0.0228(4) Uani 1 1 d . . . . .
C21 C 0.47370(13) 0.20999(7) 0.77931(10) 0.0212(4) Uani 1 1 d . . . . .
H21A H 0.460119 0.185258 0.738599 0.025 Uiso 1 1 calc R U . . .
C22 C 0.44958(13) 0.26551(7) 0.76705(10) 0.0193(3) Uani 1 1 d . . . . .
C23 C 0.33443(17) 0.49415(8) 0.63849(13) 0.0317(5) Uani 1 1 d . . . . .
C24 C 0.3654(2) 0.54995(9) 0.67591(16) 0.0552(7) Uani 1 1 d . . . . .
H24A H 0.346822 0.578971 0.638083 0.083 Uiso 1 1 calc R U . . .
H24B H 0.439174 0.550565 0.702061 0.083 Uiso 1 1 calc R U . . .
H24C H 0.329961 0.556134 0.711598 0.083 Uiso 1 1 calc R U . . .
C25 C 0.3813(2) 0.48939(9) 0.57675(15) 0.0444(6) Uani 1 1 d . . . . .
H25A H 0.360164 0.520947 0.543105 0.067 Uiso 1 1 calc R U . . .
H25B H 0.357833 0.455343 0.548728 0.067 Uiso 1 1 calc R U . . .
H25C H 0.455774 0.488840 0.598994 0.067 Uiso 1 1 calc R U . . .
C26 C 0.21758(18) 0.49217(9) 0.60309(14) 0.0421(6) Uani 1 1 d . . . . .
H26A H 0.194382 0.522113 0.566936 0.063 Uiso 1 1 calc R U . . .
H26B H 0.186940 0.496309 0.641974 0.063 Uiso 1 1 calc R U . . .
H26C H 0.196999 0.456826 0.577821 0.063 Uiso 1 1 calc R U . . .
C27 C 0.5408(6) 0.1316(3) 0.8687(5) 0.0256(16) Uani 0.782(7) 1 d . . P A 1
C28 C 0.6476(4) 0.1235(3) 0.9304(5) 0.0435(12) Uani 0.782(7) 1 d . U P A 1
H28A H 0.700787 0.138306 0.912987 0.065 Uiso 0.782(7) 1 calc R U P A 1
H28B H 0.659728 0.084175 0.941172 0.065 Uiso 0.782(7) 1 calc R U P A 1
H28C H 0.648989 0.142822 0.975757 0.065 Uiso 0.782(7) 1 calc R U P A 1
C29 C 0.5445(4) 0.09922(14) 0.80041(18) 0.0536(12) Uani 0.782(7) 1 d . U P A 1
H29A H 0.592741 0.116896 0.780278 0.080 Uiso 0.782(7) 1 calc R U P A 1
H29B H 0.476577 0.098708 0.762281 0.080 Uiso 0.782(7) 1 calc R U P A 1
H29C H 0.566712 0.061446 0.815216 0.080 Uiso 0.782(7) 1 calc R U P A 1
C30 C 0.4612(3) 0.10496(17) 0.8973(3) 0.0583(13) Uani 0.782(7) 1 d . . P A 1
H30A H 0.479115 0.066321 0.909539 0.088 Uiso 0.782(7) 1 calc R U P A 1
H30B H 0.393806 0.107151 0.858666 0.088 Uiso 0.782(7) 1 calc R U P A 1
H30C H 0.460067 0.124412 0.941909 0.088 Uiso 0.782(7) 1 calc R U P A 1
C27' C 0.558(2) 0.1251(11) 0.8634(18) 0.018(4) Uani 0.218(7) 1 d . . P A 2
C28' C 0.6266(19) 0.1176(13) 0.9361(19) 0.0435(12) Uani 0.218(7) 1 d . U P A 2
H28G H 0.589569 0.119089 0.971362 0.065 Uiso 0.218(7) 1 calc R U P A 2
H28H H 0.678219 0.146706 0.947806 0.065 Uiso 0.218(7) 1 calc R U P A 2
H28I H 0.659952 0.081713 0.939665 0.065 Uiso 0.218(7) 1 calc R U P A 2
C29' C 0.6121(15) 0.1113(5) 0.8099(7) 0.0536(12) Uani 0.218(7) 1 d . U P A 2
H29G H 0.671487 0.135408 0.819123 0.080 Uiso 0.218(7) 1 calc R U P A 2
H29H H 0.565646 0.116651 0.758757 0.080 Uiso 0.218(7) 1 calc R U P A 2
H29I H 0.634625 0.072915 0.816762 0.080 Uiso 0.218(7) 1 calc R U P A 2
C30' C 0.4579(11) 0.0943(5) 0.8472(11) 0.055(4) Uani 0.218(7) 1 d . . P A 2
H30G H 0.415587 0.113126 0.871617 0.083 Uiso 0.218(7) 1 calc R U P A 2
H30H H 0.471674 0.056690 0.866273 0.083 Uiso 0.218(7) 1 calc R U P A 2
H30I H 0.421819 0.093371 0.793379 0.083 Uiso 0.218(7) 1 calc R U P A 2
C31 C 0.34894(17) 0.31574(10) 0.27075(11) 0.0350(5) Uani 1 1 d . . . . .
H31A H 0.371922 0.298787 0.232672 0.052 Uiso 1 1 calc R U . . .
H31B H 0.394676 0.346101 0.294388 0.052 Uiso 1 1 calc R U . . .
H31C H 0.279520 0.329846 0.247524 0.052 Uiso 1 1 calc R U . . .
C32 C 0.23402(15) 0.22047(10) 0.29953(11) 0.0327(5) Uani 1 1 d . . . . .
H32A H 0.228714 0.210971 0.248502 0.049 Uiso 1 1 calc R U . . .
H32B H 0.173571 0.241335 0.298763 0.049 Uiso 1 1 calc R U . . .
H32C H 0.238645 0.186723 0.328534 0.049 Uiso 1 1 calc R U . . .
C33 C 0.67004(15) 0.29483(8) 0.56760(11) 0.0264(4) Uani 1 1 d . . . . .
H33A H 0.725682 0.269016 0.590946 0.040 Uiso 1 1 calc R U . . .
H33B H 0.660136 0.318851 0.605758 0.040 Uiso 1 1 calc R U . . .
H33C H 0.687153 0.317166 0.530805 0.040 Uiso 1 1 calc R U . . .
C34 C 0.53872(15) 0.18742(8) 0.60343(11) 0.0274(4) Uani 1 1 d . . . . .
H34A H 0.594252 0.161522 0.607700 0.041 Uiso 1 1 calc R U . . .
H34B H 0.474533 0.167165 0.592362 0.041 Uiso 1 1 calc R U . . .
H34C H 0.553009 0.207389 0.650428 0.041 Uiso 1 1 calc R U . . .
N1A N 0.82705(11) 0.18203(6) 0.50155(8) 0.0182(3) Uani 1 1 d . . . . .
C1A C 0.75228(13) 0.21879(7) 0.45659(9) 0.0172(3) Uani 1 1 d . . . . .
C2A C 0.78110(14) 0.26530(7) 0.42799(10) 0.0198(3) Uani 1 1 d . . . . .
H2AA H 0.851475 0.272632 0.438379 0.024 Uiso 1 1 calc R U . . .
C3A C 0.70773(14) 0.30233(7) 0.38343(10) 0.0207(4) Uani 1 1 d . . . . .
H3AA H 0.730049 0.334758 0.365869 0.025 Uiso 1 1 calc R U . . .
C4A C 0.60538(14) 0.29288(7) 0.36476(10) 0.0204(4) Uani 1 1 d . . . . .
H4AA H 0.557414 0.318353 0.334534 0.025 Uiso 1 1 calc R U . . .
C5A C 0.57159(13) 0.24441(7) 0.39119(9) 0.0170(3) Uani 1 1 d . . . . .
C6A C 0.47126(13) 0.22133(7) 0.37717(9) 0.0185(3) Uani 1 1 d . . . . .
C7A C 0.48723(13) 0.17003(7) 0.41744(10) 0.0188(3) Uani 1 1 d . . . . .
C8A C 0.59217(13) 0.16367(7) 0.45831(9) 0.0177(3) Uani 1 1 d . . . . .
H8AA H 0.624034 0.130242 0.487418 0.021 Uiso 1 1 calc R U . . .
C9A C 0.64643(13) 0.20794(7) 0.44017(9) 0.0162(3) Uani 1 1 d . . . . .
C10A C 0.40976(15) 0.12683(8) 0.41694(11) 0.0262(4) Uani 1 1 d . . . . .
H10D H 0.382440 0.110377 0.367268 0.039 Uiso 1 1 calc R U . . .
H10E H 0.354138 0.143740 0.429779 0.039 Uiso 1 1 calc R U . . .
H10F H 0.442241 0.098258 0.453460 0.039 Uiso 1 1 calc R U . . .
C11A C 0.83088(13) 0.12513(7) 0.49257(10) 0.0182(3) Uani 1 1 d . . . . .
C12A C 0.76427(13) 0.09143(7) 0.43860(10) 0.0202(4) Uani 1 1 d . . . . .
H12B H 0.709351 0.106890 0.399234 0.024 Uiso 1 1 calc R U . . .
C13A C 0.77968(14) 0.03442(7) 0.44337(10) 0.0221(4) Uani 1 1 d . . . . .
C14A C 0.86558(15) 0.01364(8) 0.50007(11) 0.0269(4) Uani 1 1 d . . . . .
H14B H 0.876579 -0.024962 0.503312 0.032 Uiso 1 1 calc R U . . .
C15A C 0.93443(15) 0.04727(8) 0.55113(11) 0.0259(4) Uani 1 1 d . . . . .
H15B H 0.992790 0.031976 0.587686 0.031 Uiso 1 1 calc R U . . .
C16A C 0.91760(13) 0.10397(7) 0.54862(10) 0.0203(4) Uani 1 1 d . . . . .
C17A C 0.97049(13) 0.15035(7) 0.59244(10) 0.0194(3) Uani 1 1 d . . . . .
C18A C 1.05932(14) 0.15652(8) 0.65404(10) 0.0221(4) Uani 1 1 d . . . . .
H18B H 1.098737 0.125256 0.676289 0.027 Uiso 1 1 calc R U . . .
C19A C 1.08954(14) 0.20863(8) 0.68247(10) 0.0218(4) Uani 1 1 d . . . . .
H19B H 1.150205 0.212533 0.724206 0.026 Uiso 1 1 calc R U . . .
C20A C 1.03281(13) 0.25597(7) 0.65119(10) 0.0198(3) Uani 1 1 d . . . . .
C21A C 0.94300(13) 0.24992(7) 0.59089(10) 0.0193(3) Uani 1 1 d . . . . .
H21B H 0.902417 0.281104 0.569867 0.023 Uiso 1 1 calc R U . . .
C22A C 0.91341(13) 0.19795(7) 0.56183(9) 0.0182(3) Uani 1 1 d . . . . .
C23A C 0.70163(15) -0.00498(7) 0.39088(11) 0.0263(4) Uani 1 1 d . . . . .
C24A C 0.6281(2) 0.02483(10) 0.32347(15) 0.0535(8) Uani 1 1 d . . . . .
H24D H 0.590265 0.052755 0.340374 0.080 Uiso 1 1 calc R U . . .
H24E H 0.580244 -0.001724 0.291427 0.080 Uiso 1 1 calc R U . . .
H24F H 0.666782 0.042570 0.295421 0.080 Uiso 1 1 calc R U . . .
C25A C 0.6404(2) -0.03241(11) 0.43472(16) 0.0526(7) Uani 1 1 d . . . . .
H25D H 0.602537 -0.004301 0.451266 0.079 Uiso 1 1 calc R U . . .
H25E H 0.687196 -0.051445 0.478145 0.079 Uiso 1 1 calc R U . . .
H25F H 0.592544 -0.058982 0.402708 0.079 Uiso 1 1 calc R U . . .
C26A C 0.75593(18) -0.05015(9) 0.36201(13) 0.0373(5) Uani 1 1 d . . . . .
H26D H 0.705225 -0.075669 0.330365 0.056 Uiso 1 1 calc R U . . .
H26E H 0.802934 -0.070222 0.404264 0.056 Uiso 1 1 calc R U . . .
H26F H 0.794191 -0.033320 0.333008 0.056 Uiso 1 1 calc R U . . .
C27A C 1.06723(14) 0.31428(8) 0.68055(10) 0.0232(4) Uani 1 1 d . . . . .
C28A C 0.98415(16) 0.34165(9) 0.70541(12) 0.0327(5) Uani 1 1 d . . . . .
H28D H 1.004961 0.379250 0.722214 0.049 Uiso 1 1 calc R U . . .
H28E H 0.975007 0.320477 0.746323 0.049 Uiso 1 1 calc R U . . .
H28F H 0.919778 0.342591 0.663447 0.049 Uiso 1 1 calc R U . . .
C29A C 1.16778(15) 0.31457(8) 0.74610(10) 0.0275(4) Uani 1 1 d . . . . .
H29D H 1.220709 0.296414 0.731370 0.041 Uiso 1 1 calc R U . . .
H29E H 1.158902 0.294867 0.788226 0.041 Uiso 1 1 calc R U . . .
H29F H 1.188129 0.352605 0.760684 0.041 Uiso 1 1 calc R U . . .
C30A C 1.08262(18) 0.34833(9) 0.61755(11) 0.0365(5) Uani 1 1 d . . . . .
H30D H 1.134155 0.330666 0.600780 0.055 Uiso 1 1 calc R U . . .
H30E H 1.105457 0.385406 0.635751 0.055 Uiso 1 1 calc R U . . .
H30F H 1.018077 0.350653 0.575888 0.055 Uiso 1 1 calc R U . . .

loop_
_atom_site_aniso_label
_atom_site_aniso_U_11
_atom_site_aniso_U_22
_atom_site_aniso_U_33
_atom_site_aniso_U_23
_atom_site_aniso_U_13
_atom_site_aniso_U_12
Zr1 0.01527(8) 0.01928(8) 0.01527(8) -0.00024(6) 0.00477(6) 0.00226(6)
Si1 0.0164(2) 0.0318(3) 0.0169(2) 0.0025(2) 0.00440(19) 0.0065(2)
N1 0.0219(8) 0.0179(7) 0.0169(7) -0.0017(6) 0.0068(6) -0.0003(6)
C1 0.0157(8) 0.0169(8) 0.0187(8) -0.0011(6) 0.0066(7) 0.0027(6)
C2 0.0203(9) 0.0213(9) 0.0221(9) 0.0012(7) 0.0092(7) -0.0002(7)
C3 0.0184(9) 0.0211(9) 0.0253(9) -0.0016(7) 0.0061(7) -0.0027(7)
C4 0.0161(8) 0.0230(9) 0.0203(9) -0.0052(7) 0.0029(7) 0.0008(7)
C5 0.0146(8) 0.0199(8) 0.0187(8) 0.0008(6) 0.0054(6) 0.0041(6)
C6 0.0182(8) 0.0228(9) 0.0194(8) 0.0033(7) 0.0068(7) 0.0064(7)
C7 0.0225(9) 0.0175(8) 0.0276(9) 0.0042(7) 0.0126(7) 0.0053(7)
C8 0.0213(9) 0.0145(8) 0.0249(9) -0.0026(7) 0.0108(7) 0.0003(6)
C9 0.0175(8) 0.0167(8) 0.0208(8) -0.0006(6) 0.0084(7) 0.0027(6)
C10 0.0378(12) 0.0237(10) 0.0339(11) 0.0040(8) 0.0196(9) 0.0015(8)
C11 0.0169(8) 0.0203(9) 0.0259(9) -0.0061(7) 0.0114(7) -0.0033(7)
C12 0.0216(9) 0.0200(9) 0.0268(9) -0.0047(7) 0.0112(8) -0.0009(7)
C13 0.0251(10) 0.0201(9) 0.0363(11) -0.0049(8) 0.0160(8) -0.0008(7)
C14 0.0295(11) 0.0232(10) 0.0414(12) -0.0124(9) 0.0116(9) -0.0020(8)
C15 0.0258(10) 0.0332(11) 0.0284(10) -0.0142(8) 0.0072(8) -0.0023(8)
C16 0.0166(9) 0.0258(9) 0.0259(9) -0.0073(7) 0.0083(7) -0.0027(7)
C17 0.0153(8) 0.0296(10) 0.0208(9) -0.0058(7) 0.0081(7) -0.0031(7)
C18 0.0200(9) 0.0365(11) 0.0211(9) -0.0090(8) 0.0058(7) -0.0066(8)
C19 0.0218(9) 0.0357(11) 0.0193(9) -0.0001(8) 0.0027(7) -0.0065(8)
C20 0.0177(9) 0.0283(10) 0.0213(9) 0.0018(7) 0.0051(7) -0.0045(7)
C21 0.0185(9) 0.0235(9) 0.0217(9) -0.0027(7) 0.0070(7) -0.0033(7)
C22 0.0151(8) 0.0252(9) 0.0187(8) -0.0012(7) 0.0070(7) -0.0022(7)
C23 0.0390(12) 0.0177(9) 0.0434(12) -0.0037(8) 0.0205(10) 0.0006(8)
C24 0.082(2) 0.0207(11) 0.0658(18) -0.0070(11) 0.0295(16) -0.0040(12)
C25 0.0605(16) 0.0263(11) 0.0604(16) 0.0070(11) 0.0387(14) 0.0039(11)
C26 0.0433(14) 0.0325(12) 0.0536(15) 0.0112(11) 0.0204(12) 0.0115(10)
C27 0.019(3) 0.028(3) 0.025(2) -0.0008(16) 0.000(2) -0.001(2)
C28 0.030(3) 0.035(2) 0.050(2) 0.0027(15) -0.006(2) -0.003(2)
C29 0.086(3) 0.0278(16) 0.0328(15) -0.0006(12) 0.0024(19) 0.0135(18)
C30 0.040(2) 0.042(2) 0.095(4) 0.022(2) 0.026(2) -0.0073(16)
C27' 0.019(8) 0.008(6) 0.035(8) 0.011(5) 0.018(5) 0.005(5)
C28' 0.030(3) 0.035(2) 0.050(2) 0.0027(15) -0.006(2) -0.003(2)
C29' 0.086(3) 0.0278(16) 0.0328(15) -0.0006(12) 0.0024(19) 0.0135(18)
C30' 0.048(8) 0.028(6) 0.075(11) 0.001(7) 0.003(8) -0.005(5)
C31 0.0314(11) 0.0486(13) 0.0246(10) 0.0123(9) 0.0091(9) 0.0143(10)
C32 0.0209(10) 0.0521(14) 0.0217(10) -0.0054(9) 0.0026(8) 0.0035(9)
C33 0.0242(10) 0.0313(10) 0.0244(9) -0.0103(8) 0.0089(8) -0.0033(8)
C34 0.0299(11) 0.0298(10) 0.0263(10) 0.0052(8) 0.0143(8) 0.0102(8)
N1A 0.0153(7) 0.0157(7) 0.0206(7) -0.0008(6) 0.0020(6) 0.0012(5)
C1A 0.0157(8) 0.0177(8) 0.0161(8) -0.0018(6) 0.0027(6) 0.0025(6)
C2A 0.0174(8) 0.0202(8) 0.0218(9) -0.0012(7) 0.0066(7) -0.0009(6)
C3A 0.0238(9) 0.0178(8) 0.0219(9) 0.0032(7) 0.0096(7) 0.0018(7)
C4A 0.0216(9) 0.0221(9) 0.0181(8) 0.0029(7) 0.0073(7) 0.0056(7)
C5A 0.0168(8) 0.0196(8) 0.0148(7) -0.0013(6) 0.0056(6) 0.0029(6)
C6A 0.0172(8) 0.0233(9) 0.0140(8) -0.0019(6) 0.0038(6) 0.0024(7)
C7A 0.0166(8) 0.0213(9) 0.0188(8) -0.0048(7) 0.0062(7) 0.0002(7)
C8A 0.0191(8) 0.0166(8) 0.0184(8) 0.0001(6) 0.0076(7) 0.0015(6)
C9A 0.0160(8) 0.0160(8) 0.0166(8) -0.0021(6) 0.0056(6) 0.0022(6)
C10A 0.0223(9) 0.0245(10) 0.0318(10) -0.0052(8) 0.0090(8) -0.0043(7)
C11A 0.0177(8) 0.0168(8) 0.0211(8) 0.0011(6) 0.0078(7) 0.0017(6)
C12A 0.0180(8) 0.0200(8) 0.0230(9) 0.0002(7) 0.0076(7) 0.0010(7)
C13A 0.0225(9) 0.0184(8) 0.0263(9) -0.0017(7) 0.0096(8) -0.0009(7)
C14A 0.0278(10) 0.0180(9) 0.0320(10) 0.0009(8) 0.0067(8) 0.0040(7)
C15A 0.0244(10) 0.0231(9) 0.0264(10) 0.0035(7) 0.0036(8) 0.0073(7)
C16A 0.0183(8) 0.0212(9) 0.0213(9) 0.0013(7) 0.0066(7) 0.0022(7)
C17A 0.0164(8) 0.0224(9) 0.0194(8) 0.0006(7) 0.0063(7) 0.0013(7)
C18A 0.0192(9) 0.0263(9) 0.0203(9) 0.0033(7) 0.0059(7) 0.0041(7)
C19A 0.0150(8) 0.0316(10) 0.0179(8) -0.0004(7) 0.0045(7) 0.0008(7)
C20A 0.0189(8) 0.0250(9) 0.0176(8) -0.0027(7) 0.0090(7) -0.0041(7)
C21A 0.0180(8) 0.0204(8) 0.0200(8) -0.0001(7) 0.0069(6) 0.0011(7)
C22A 0.0144(8) 0.0236(9) 0.0163(8) 0.0001(7) 0.0047(6) -0.0004(6)
C23A 0.0256(10) 0.0178(9) 0.0337(11) -0.0032(8) 0.0078(8) -0.0008(7)
C24A 0.0499(16) 0.0287(12) 0.0555(16) -0.0097(11) -0.0166(12) -0.0018(11)
C25A 0.0466(15) 0.0554(16) 0.0653(18) -0.0201(14) 0.0313(14) -0.0266(13)
C26A 0.0384(13) 0.0268(11) 0.0459(13) -0.0125(9) 0.0135(10) -0.0015(9)
C27A 0.0246(9) 0.0264(10) 0.0179(8) -0.0006(7) 0.0063(7) -0.0062(7)
C28A 0.0305(11) 0.0307(11) 0.0343(11) -0.0086(9) 0.0077(9) -0.0015(9)
C29A 0.0253(10) 0.0321(11) 0.0231(9) -0.0046(8) 0.0056(8) -0.0080(8)
C30A 0.0449(13) 0.0364(12) 0.0239(10) 0.0031(9) 0.0060(9) -0.0191(10)

loop_
_atom_type_symbol
_atom_type_description
_atom_type_scat_dispersion_real
_atom_type_scat_dispersion_imag
_atom_type_scat_source
C C 0.0033 0.0016 'International Tables Vol C Tables 4.2.6.8 and 6.1.1.4'
H H 0.0000 0.0000 'International Tables Vol C Tables 4.2.6.8 and 6.1.1.4'
N N 0.0061 0.0033 'International Tables Vol C Tables 4.2.6.8 and 6.1.1.4'
Si Si 0.0817 0.0704 'International Tables Vol C Tables 4.2.6.8 and 6.1.1.4'
Zr Zr -2.9673 0.5597 'International Tables Vol C Tables 4.2.6.8 and 6.1.1.4'

loop_
_geom_angle_atom_site_label_1
_geom_angle_atom_site_label_2
_geom_angle_atom_site_label_3
_geom_angle
_geom_angle_site_symmetry_1
_geom_angle_site_symmetry_3
_geom_angle_publ_flag
C33 Zr1 C34 97.66(8) . . ?
C33 Zr1 C6A 122.49(6) . . ?
C34 Zr1 C6A 123.54(7) . . ?
C33 Zr1 C6 122.88(7) . . ?
C34 Zr1 C6 123.30(7) . . ?
C6A Zr1 C6 68.11(6) . . ?
C33 Zr1 C7 90.16(7) . . ?
C34 Zr1 C7 130.99(6) . . ?
C6A Zr1 C7 90.12(6) . . ?
C6 Zr1 C7 33.35(6) . . ?
C33 Zr1 C7A 131.45(6) . . ?
C34 Zr1 C7A 90.54(7) . . ?
C6A Zr1 C7A 33.42(6) . . ?
C6 Zr1 C7A 89.65(6) . . ?
C7 Zr1 C7A 119.31(6) . . ?
C33 Zr1 C5A 89.55(6) . . ?
C34 Zr1 C5A 134.24(6) . . ?
C6A Zr1 C5A 33.12(5) . . ?
C6 Zr1 C5A 87.76(5) . . ?
C7 Zr1 C5A 93.87(6) . . ?
C7A Zr1 C5A 53.67(5) . . ?
C33 Zr1 C8 81.45(6) . . ?
C34 Zr1 C8 101.52(6) . . ?
C6A Zr1 C8 120.74(6) . . ?
C6 Zr1 C8 54.82(6) . . ?
C7 Zr1 C8 31.99(6) . . ?
C7A Zr1 C8 143.39(6) . . ?
C5A Zr1 C8 124.24(5) . . ?
C33 Zr1 C8A 102.14(6) . . ?
C34 Zr1 C8A 81.21(6) . . ?
C6A Zr1 C8A 54.71(5) . . ?
C6 Zr1 C8A 120.43(6) . . ?
C7 Zr1 C8A 144.03(6) . . ?
C7A Zr1 C8A 32.10(5) . . ?
C5A Zr1 C8A 53.18(5) . . ?
C8 Zr1 C8A 175.24(6) . . ?
C33 Zr1 C5 134.54(6) . . ?
C34 Zr1 C5 90.16(6) . . ?
C6A Zr1 C5 87.62(6) . . ?
C6 Zr1 C5 33.26(5) . . ?
C7 Zr1 C5 53.46(6) . . ?
C7A Zr1 C5 92.91(5) . . ?
C5A Zr1 C5 116.07(5) . . ?
C8 Zr1 C5 53.15(5) . . ?
C8A Zr1 C5 123.32(5) . . ?
C33 Zr1 C9 106.11(6) . . ?
C34 Zr1 C9 79.11(6) . . ?
C6A Zr1 C9 118.67(6) . . ?
C6 Zr1 C9 54.24(5) . . ?
C7 Zr1 C9 52.41(5) . . ?
C7A Zr1 C9 122.42(5) . . ?
C5A Zr1 C9 141.67(5) . . ?
C8 Zr1 C9 31.47(5) . . ?
C8A Zr1 C9 147.33(5) . . ?
C5 Zr1 C9 31.85(5) . . ?
C33 Zr1 C9A 79.26(6) . . ?
C34 Zr1 C9A 105.36(6) . . ?
C6A Zr1 C9A 54.06(5) . . ?
C6 Zr1 C9A 118.77(5) . . ?
C7 Zr1 C9A 123.62(5) . . ?
C7A Zr1 C9A 52.55(5) . . ?
C5A Zr1 C9A 31.90(5) . . ?
C8 Zr1 C9A 148.65(5) . . ?
C8A Zr1 C9A 31.41(5) . . ?
C5 Zr1 C9A 141.21(5) . . ?
C9 Zr1 C9A 172.69(5) . . ?
C32 Si1 C31 105.21(10) . . ?
C32 Si1 C6 114.90(9) . . ?
C31 Si1 C6 113.94(9) . . ?
C32 Si1 C6A 113.37(9) . . ?
C31 Si1 C6A 114.00(9) . . ?
C6 Si1 C6A 95.70(8) . . ?
C11 N1 C22 108.02(14) . . ?
C11 N1 C1 125.67(15) . . ?
C22 N1 C1 125.19(14) . . ?
C2 C1 N1 119.91(15) . . ?
C2 C1 C9 119.17(16) . . ?
N1 C1 C9 120.91(15) . . ?
C1 C2 C3 121.35(17) . . ?
C1 C2 H2A 119.3 . . ?
C3 C2 H2A 119.3 . . ?
C4 C3 C2 121.46(17) . . ?
C4 C3 H3A 119.3 . . ?
C2 C3 H3A 119.3 . . ?
C3 C4 C5 119.26(16) . . ?
C3 C4 H4A 120.4 . . ?
C5 C4 H4A 120.4 . . ?
C4 C5 C9 119.54(16) . . ?
C4 C5 C6 131.64(16) . . ?
C9 C5 C6 108.80(15) . . ?
C4 C5 Zr1 120.57(12) . . ?
C9 C5 Zr1 77.16(10) . . ?
C6 C5 Zr1 69.97(9) . . ?
C7 C6 C5 104.96(15) . . ?
C7 C6 Si1 128.53(13) . . ?
C5 C6 Si1 122.97(13) . . ?
C7 C6 Zr1 74.21(10) . . ?
C5 C6 Zr1 76.77(10) . . ?
Si1 C6 Zr1 97.96(7) . . ?
C8 C7 C6 110.42(15) . . ?
C8 C7 C10 121.97(17) . . ?
C6 C7 C10 127.59(17) . . ?
C8 C7 Zr1 76.20(10) . . ?
C6 C7 Zr1 72.44(10) . . ?
C10 C7 Zr1 119.68(12) . . ?
C7 C8 C9 108.36(16) . . ?
C7 C8 Zr1 71.81(10) . . ?
C9 C8 Zr1 77.82(10) . . ?
C7 C8 H8A 125.3 . . ?
C9 C8 H8A 125.3 . . ?
Zr1 C8 H8A 125.3 . . ?
C1 C9 C8 133.50(16) . . ?
C1 C9 C5 119.13(15) . . ?
C8 C9 C5 107.25(15) . . ?
C1 C9 Zr1 126.34(11) . . ?
C8 C9 Zr1 70.71(9) . . ?
C5 C9 Zr1 70.99(9) . . ?
C7 C10 H10A 109.5 . . ?
C7 C10 H10B 109.5 . . ?
H10A C10 H10B 109.5 . . ?
C7 C10 H10C 109.5 . . ?
H10A C10 H10C 109.5 . . ?
H10B C10 H10C 109.5 . . ?
C12 C11 N1 129.14(16) . . ?
C12 C11 C16 122.18(16) . . ?
N1 C11 C16 108.67(16) . . ?
C11 C12 C13 119.04(18) . . ?
C11 C12 H12A 120.5 . . ?
C13 C12 H12A 120.5 . . ?
C12 C13 C14 118.68(18) . . ?
C12 C13 C23 118.57(18) . . ?
C14 C13 C23 122.75(17) . . ?
C15 C14 C13 122.30(18) . . ?
C15 C14 H14A 118.9 . . ?
C13 C14 H14A 118.9 . . ?
C14 C15 C16 119.10(18) . . ?
C14 C15 H15A 120.5 . . ?
C16 C15 H15A 120.5 . . ?
C15 C16 C11 118.47(18) . . ?
C15 C16 C17 134.36(18) . . ?
C11 C16 C17 107.17(15) . . ?
C18 C17 C22 118.24(18) . . ?
C18 C17 C16 134.67(17) . . ?
C22 C17 C16 107.07(16) . . ?
C19 C18 C17 119.70(17) . . ?
C19 C18 H18A 120.2 . . ?
C17 C18 H18A 120.2 . . ?
C18 C19 C20 122.03(18) . . ?
C18 C19 H19A 119.0 . . ?
C20 C19 H19A 119.0 . . ?
C21 C20 C19 118.59(18) . . ?
C21 C20 C27 121.3(4) . . ?
C19 C20 C27 120.0(4) . . ?
C21 C20 C27' 117.0(11) . . ?
C19 C20 C27' 124.1(11) . . ?
C22 C21 C20 119.09(17) . . ?
C22 C21 H21A 120.5 . . ?
C20 C21 H21A 120.5 . . ?
C21 C22 N1 128.54(16) . . ?
C21 C22 C17 122.32(17) . . ?
N1 C22 C17 109.04(16) . . ?
C24 C23 C25 107.50(19) . . ?
C24 C23 C26 108.81(19) . . ?
C25 C23 C26 108.9(2) . . ?
C24 C23 C13 112.21(19) . . ?
C25 C23 C13 110.17(17) . . ?
C26 C23 C13 109.19(17) . . ?
C23 C24 H24A 109.5 . . ?
C23 C24 H24B 109.5 . . ?
H24A C24 H24B 109.5 . . ?
C23 C24 H24C 109.5 . . ?
H24A C24 H24C 109.5 . . ?
H24B C24 H24C 109.5 . . ?
C23 C25 H25A 109.5 . . ?
C23 C25 H25B 109.5 . . ?
H25A C25 H25B 109.5 . . ?
C23 C25 H25C 109.5 . . ?
H25A C25 H25C 109.5 . . ?
H25B C25 H25C 109.5 . . ?
C23 C26 H26A 109.5 . . ?
C23 C26 H26B 109.5 . . ?
H26A C26 H26B 109.5 . . ?
C23 C26 H26C 109.5 . . ?
H26A C26 H26C 109.5 . . ?
H26B C26 H26C 109.5 . . ?
C20 C27 C30 110.9(5) . . ?
C20 C27 C29 112.6(6) . . ?
C30 C27 C29 108.8(6) . . ?
C20 C27 C28 111.1(6) . . ?
C30 C27 C28 107.2(6) . . ?
C29 C27 C28 106.0(6) . . ?
C27 C28 H28A 109.5 . . ?
C27 C28 H28B 109.5 . . ?
H28A C28 H28B 109.5 . . ?
C27 C28 H28C 109.5 . . ?
H28A C28 H28C 109.5 . . ?
H28B C28 H28C 109.5 . . ?
C27 C29 H29A 109.5 . . ?
C27 C29 H29B 109.5 . . ?
H29A C29 H29B 109.5 . . ?
C27 C29 H29C 109.5 . . ?
H29A C29 H29C 109.5 . . ?
H29B C29 H29C 109.5 . . ?
C27 C30 H30A 109.5 . . ?
C27 C30 H30B 109.5 . . ?
H30A C30 H30B 109.5 . . ?
C27 C30 H30C 109.5 . . ?
H30A C30 H30C 109.5 . . ?
H30B C30 H30C 109.5 . . ?
C28' C27' C29' 108(2) . . ?
C28' C27' C30' 114(2) . . ?
C29' C27' C30' 113(2) . . ?
C28' C27' C20 109(2) . . ?
C29' C27' C20 110.2(16) . . ?
C30' C27' C20 101.7(16) . . ?
C27' C28' H28G 109.5 . . ?
C27' C28' H28H 109.5 . . ?
H28G C28' H28H 109.5 . . ?
C27' C28' H28I 109.5 . . ?
H28G C28' H28I 109.5 . . ?
H28H C28' H28I 109.5 . . ?
C27' C29' H29G 109.5 . . ?
C27' C29' H29H 109.5 . . ?
H29G C29' H29H 109.5 . . ?
C27' C29' H29I 109.5 . . ?
H29G C29' H29I 109.5 . . ?
H29H C29' H29I 109.5 . . ?
C27' C30' H30G 109.5 . . ?
C27' C30' H30H 109.5 . . ?
H30G C30' H30H 109.5 . . ?
C27' C30' H30I 109.5 . . ?
H30G C30' H30I 109.5 . . ?
H30H C30' H30I 109.5 . . ?
Si1 C31 H31A 109.5 . . ?
Si1 C31 H31B 109.5 . . ?
H31A C31 H31B 109.5 . . ?
Si1 C31 H31C 109.5 . . ?
H31A C31 H31C 109.5 . . ?
H31B C31 H31C 109.5 . . ?
Si1 C32 H32A 109.5 . . ?
Si1 C32 H32B 109.5 . . ?
H32A C32 H32B 109.5 . . ?
Si1 C32 H32C 109.5 . . ?
H32A C32 H32C 109.5 . . ?
H32B C32 H32C 109.5 . . ?
Zr1 C33 H33A 109.5 . . ?
Zr1 C33 H33B 109.5 . . ?
H33A C33 H33B 109.5 . . ?
Zr1 C33 H33C 109.5 . . ?
H33A C33 H33C 109.5 . . ?
H33B C33 H33C 109.5 . . ?
Zr1 C34 H34A 109.5 . . ?
Zr1 C34 H34B 109.5 . . ?
H34A C34 H34B 109.5 . . ?
Zr1 C34 H34C 109.5 . . ?
H34A C34 H34C 109.5 . . ?
H34B C34 H34C 109.5 . . ?
C11A N1A C22A 108.35(14) . . ?
C11A N1A C1A 126.87(14) . . ?
C22A N1A C1A 124.73(14) . . ?
C2A C1A N1A 120.31(15) . . ?
C2A C1A C9A 119.05(15) . . ?
N1A C1A C9A 120.63(15) . . ?
C1A C2A C3A 121.00(16) . . ?
C1A C2A H2AA 119.5 . . ?
C3A C2A H2AA 119.5 . . ?
C4A C3A C2A 121.91(17) . . ?
C4A C3A H3AA 119.0 . . ?
C2A C3A H3AA 119.0 . . ?
C3A C4A C5A 119.23(16) . . ?
C3A C4A H4AA 120.4 . . ?
C5A C4A H4AA 120.4 . . ?
C4A C5A C9A 118.97(15) . . ?
C4A C5A C6A 132.19(16) . . ?
C9A C5A C6A 108.81(15) . . ?
C4A C5A Zr1 120.07(11) . . ?
C9A C5A Zr1 77.68(9) . . ?
C6A C5A Zr1 70.12(9) . . ?
C7A C6A C5A 105.81(14) . . ?
C7A C6A Si1 127.46(13) . . ?
C5A C6A Si1 123.46(13) . . ?
C7A C6A Zr1 74.77(9) . . ?
C5A C6A Zr1 76.76(9) . . ?
Si1 C6A Zr1 98.23(7) . . ?
C8A C7A C6A 109.42(15) . . ?
C8A C7A C10A 122.24(16) . . ?
C6A C7A C10A 128.31(16) . . ?
C8A C7A Zr1 76.11(10) . . ?
C6A C7A Zr1 71.81(9) . . ?
C10A C7A Zr1 120.39(12) . . ?
C7A C8A C9A 108.58(15) . . ?
C7A C8A Zr1 71.79(9) . . ?
C9A C8A Zr1 77.71(10) . . ?
C7A C8A H8AA 125.3 . . ?
C9A C8A H8AA 125.3 . . ?
Zr1 C8A H8AA 125.3 . . ?
C8A C9A C1A 133.01(16) . . ?
C8A C9A C5A 107.14(15) . . ?
C1A C9A C5A 119.68(15) . . ?
C8A C9A Zr1 70.87(9) . . ?
C1A C9A Zr1 127.23(11) . . ?
C5A C9A Zr1 70.41(9) . . ?
C7A C10A H10D 109.5 . . ?
C7A C10A H10E 109.5 . . ?
H10D C10A H10E 109.5 . . ?
C7A C10A H10F 109.5 . . ?
H10D C10A H10F 109.5 . . ?
H10E C10A H10F 109.5 . . ?
C12A C11A N1A 128.95(16) . . ?
C12A C11A C16A 122.00(16) . . ?
N1A C11A C16A 109.05(15) . . ?
C11A C12A C13A 118.96(16) . . ?
C11A C12A H12B 120.5 . . ?
C13A C12A H12B 120.5 . . ?
C12A C13A C14A 118.48(17) . . ?
C12A C13A C23A 120.99(16) . . ?
C14A C13A C23A 120.44(16) . . ?
C15A C14A C13A 122.46(17) . . ?
C15A C14A H14B 118.8 . . ?
C13A C14A H14B 118.8 . . ?
C14A C15A C16A 119.47(17) . . ?
C14A C15A H15B 120.3 . . ?
C16A C15A H15B 120.3 . . ?
C15A C16A C11A 118.46(16) . . ?
C15A C16A C17A 134.61(17) . . ?
C11A C16A C17A 106.94(15) . . ?
C18A C17A C22A 118.28(16) . . ?
C18A C17A C16A 134.62(17) . . ?
C22A C17A C16A 107.09(15) . . ?
C19A C18A C17A 119.52(17) . . ?
C19A C18A H18B 120.2 . . ?
C17A C18A H18B 120.2 . . ?
C18A C19A C20A 121.88(17) . . ?
C18A C19A H19B 119.1 . . ?
C20A C19A H19B 119.1 . . ?
C21A C20A C19A 118.83(16) . . ?
C21A C20A C27A 118.69(16) . . ?
C19A C20A C27A 122.47(16) . . ?
C22A C21A C20A 119.33(16) . . ?
C22A C21A H21B 120.3 . . ?
C20A C21A H21B 120.3 . . ?
C21A C22A N1A 129.33(16) . . ?
C21A C22A C17A 122.13(16) . . ?
N1A C22A C17A 108.53(15) . . ?
C24A C23A C25A 109.1(2) . . ?
C24A C23A C13A 112.15(16) . . ?
C25A C23A C13A 108.44(17) . . ?
C24A C23A C26A 107.90(19) . . ?
C25A C23A C26A 108.51(18) . . ?
C13A C23A C26A 110.66(16) . . ?
C23A C24A H24D 109.5 . . ?
C23A C24A H24E 109.5 . . ?
H24D C24A H24E 109.5 . . ?
C23A C24A H24F 109.5 . . ?
H24D C24A H24F 109.5 . . ?
H24E C24A H24F 109.5 . . ?
C23A C25A H25D 109.5 . . ?
C23A C25A H25E 109.5 . . ?
H25D C25A H25E 109.5 . . ?
C23A C25A H25F 109.5 . . ?
H25D C25A H25F 109.5 . . ?
H25E C25A H25F 109.5 . . ?
C23A C26A H26D 109.5 . . ?
C23A C26A H26E 109.5 . . ?
H26D C26A H26E 109.5 . . ?
C23A C26A H26F 109.5 . . ?
H26D C26A H26F 109.5 . . ?
H26E C26A H26F 109.5 . . ?
C29A C27A C30A 107.80(16) . . ?
C29A C27A C20A 112.82(16) . . ?
C30A C27A C20A 108.69(15) . . ?
C29A C27A C28A 108.74(16) . . ?
C30A C27A C28A 109.14(17) . . ?
C20A C27A C28A 109.58(15) . . ?
C27A C28A H28D 109.5 . . ?
C27A C28A H28E 109.5 . . ?
H28D C28A H28E 109.5 . . ?
C27A C28A H28F 109.5 . . ?
H28D C28A H28F 109.5 . . ?
H28E C28A H28F 109.5 . . ?
C27A C29A H29D 109.5 . . ?
C27A C29A H29E 109.5 . . ?
H29D C29A H29E 109.5 . . ?
C27A C29A H29F 109.5 . . ?
H29D C29A H29F 109.5 . . ?
H29E C29A H29F 109.5 . . ?
C27A C30A H30D 109.5 . . ?
C27A C30A H30E 109.5 . . ?
H30D C30A H30E 109.5 . . ?
C27A C30A H30F 109.5 . . ?
H30D C30A H30F 109.5 . . ?
H30E C30A H30F 109.5 . . ?

loop_
_geom_bond_atom_site_label_1
_geom_bond_atom_site_label_2
_geom_bond_distance
_geom_bond_site_symmetry_2
_geom_bond_publ_flag
Zr1 C33 2.2491(19) . ?
Zr1 C34 2.2561(19) . ?
Zr1 C6A 2.4889(17) . ?
Zr1 C6 2.4986(17) . ?
Zr1 C7 2.5218(17) . ?
Zr1 C7A 2.5278(17) . ?
Zr1 C5A 2.5762(16) . ?
Zr1 C8 2.5778(17) . ?
Zr1 C8A 2.5832(17) . ?
Zr1 C5 2.5889(17) . ?
Zr1 C9 2.6697(17) . ?
Zr1 C9A 2.6715(16) . ?
Si1 C32 1.865(2) . ?
Si1 C31 1.878(2) . ?
Si1 C6 1.8824(18) . ?
Si1 C6A 1.8848(18) . ?
N1 C11 1.405(2) . ?
N1 C22 1.406(2) . ?
N1 C1 1.425(2) . ?
C1 C2 1.371(2) . ?
C1 C9 1.426(2) . ?
C2 C3 1.414(2) . ?
C2 H2A 0.9500 . ?
C3 C4 1.366(3) . ?
C3 H3A 0.9500 . ?
C4 C5 1.421(2) . ?
C4 H4A 0.9500 . ?
C5 C9 1.445(2) . ?
C5 C6 1.459(2) . ?
C6 C7 1.441(3) . ?
C7 C8 1.406(3) . ?
C7 C10 1.511(3) . ?
C8 C9 1.426(2) . ?
C8 H8A 1.0000 . ?
C10 H10A 0.9800 . ?
C10 H10B 0.9800 . ?
C10 H10C 0.9800 . ?
C11 C12 1.382(3) . ?
C11 C16 1.414(3) . ?
C12 C13 1.402(2) . ?
C12 H12A 0.9500 . ?
C13 C14 1.407(3) . ?
C13 C23 1.539(3) . ?
C14 C15 1.384(3) . ?
C14 H14A 0.9500 . ?
C15 C16 1.402(3) . ?
C15 H15A 0.9500 . ?
C16 C17 1.444(3) . ?
C17 C18 1.396(3) . ?
C17 C22 1.407(2) . ?
C18 C19 1.383(3) . ?
C18 H18A 0.9500 . ?
C19 C20 1.411(3) . ?
C19 H19A 0.9500 . ?
C20 C21 1.395(3) . ?
C20 C27 1.493(9) . ?
C20 C27' 1.69(3) . ?
C21 C22 1.392(3) . ?
C21 H21A 0.9500 . ?
C23 C24 1.526(3) . ?
C23 C25 1.535(3) . ?
C23 C26 1.539(3) . ?
C24 H24A 0.9800 . ?
C24 H24B 0.9800 . ?
C24 H24C 0.9800 . ?
C25 H25A 0.9800 . ?
C25 H25B 0.9800 . ?
C25 H25C 0.9800 . ?
C26 H26A 0.9800 . ?
C26 H26B 0.9800 . ?
C26 H26C 0.9800 . ?
C27 C30 1.537(9) . ?
C27 C29 1.539(9) . ?
C27 C28 1.567(11) . ?
C28 H28A 0.9800 . ?
C28 H28B 0.9800 . ?
C28 H28C 0.9800 . ?
C29 H29A 0.9800 . ?
C29 H29B 0.9800 . ?
C29 H29C 0.9800 . ?
C30 H30A 0.9800 . ?
C30 H30B 0.9800 . ?
C30 H30C 0.9800 . ?
C27' C28' 1.41(4) . ?
C27' C29' 1.50(3) . ?
C27' C30' 1.52(3) . ?
C28' H28G 0.9800 . ?
C28' H28H 0.9800 . ?
C28' H28I 0.9800 . ?
C29' H29G 0.9800 . ?
C29' H29H 0.9800 . ?
C29' H29I 0.9800 . ?
C30' H30G 0.9800 . ?
C30' H30H 0.9800 . ?
C30' H30I 0.9800 . ?
C31 H31A 0.9800 . ?
C31 H31B 0.9800 . ?
C31 H31C 0.9800 . ?
C32 H32A 0.9800 . ?
C32 H32B 0.9800 . ?
C32 H32C 0.9800 . ?
C33 H33A 0.9800 . ?
C33 H33B 0.9800 . ?
C33 H33C 0.9800 . ?
C34 H34A 0.9800 . ?
C34 H34B 0.9800 . ?
C34 H34C 0.9800 . ?
N1A C11A 1.398(2) . ?
N1A C22A 1.409(2) . ?
N1A C1A 1.420(2) . ?
C1A C2A 1.375(2) . ?
C1A C9A 1.426(2) . ?
C2A C3A 1.411(2) . ?
C2A H2AA 0.9500 . ?
C3A C4A 1.368(3) . ?
C3A H3AA 0.9500 . ?
C4A C5A 1.424(2) . ?
C4A H4AA 0.9500 . ?
C5A C9A 1.445(2) . ?
C5A C6A 1.446(2) . ?
C6A C7A 1.443(2) . ?
C7A C8A 1.414(2) . ?
C7A C10A 1.505(2) . ?
C8A C9A 1.425(2) . ?
C8A H8AA 1.0000 . ?
C10A H10D 0.9800 . ?
C10A H10E 0.9800 . ?
C10A H10F 0.9800 . ?
C11A C12A 1.396(2) . ?
C11A C16A 1.412(2) . ?
C12A C13A 1.401(2) . ?
C12A H12B 0.9500 . ?
C13A C14A 1.408(3) . ?
C13A C23A 1.539(3) . ?
C14A C15A 1.381(3) . ?
C14A H14B 0.9500 . ?
C15A C16A 1.397(2) . ?
C15A H15B 0.9500 . ?
C16A C17A 1.448(2) . ?
C17A C18A 1.397(2) . ?
C17A C22A 1.414(2) . ?
C18A C19A 1.387(3) . ?
C18A H18B 0.9500 . ?
C19A C20A 1.410(3) . ?
C19A H19B 0.9500 . ?
C20A C21A 1.392(2) . ?
C20A C27A 1.541(3) . ?
C21A C22A 1.386(2) . ?
C21A H21B 0.9500 . ?
C23A C24A 1.529(3) . ?
C23A C25A 1.537(3) . ?
C23A C26A 1.539(3) . ?
C24A H24D 0.9800 . ?
C24A H24E 0.9800 . ?
C24A H24F 0.9800 . ?
C25A H25D 0.9800 . ?
C25A H25E 0.9800 . ?
C25A H25F 0.9800 . ?
C26A H26D 0.9800 . ?
C26A H26E 0.9800 . ?
C26A H26F 0.9800 . ?
C27A C29A 1.530(3) . ?
C27A C30A 1.535(3) . ?
C27A C28A 1.545(3) . ?
C28A H28D 0.9800 . ?
C28A H28E 0.9800 . ?
C28A H28F 0.9800 . ?
C29A H29D 0.9800 . ?
C29A H29E 0.9800 . ?
C29A H29F 0.9800 . ?
C30A H30D 0.9800 . ?
C30A H30E 0.9800 . ?
C30A H30F 0.9800 . ?

loop_
_geom_torsion_atom_site_label_1
_geom_torsion_atom_site_label_2
_geom_torsion_atom_site_label_3
_geom_torsion_atom_site_label_4
_geom_torsion
_geom_torsion_site_symmetry_1
_geom_torsion_site_symmetry_2
_geom_torsion_site_symmetry_3
_geom_torsion_site_symmetry_4
_geom_torsion_publ_flag
C11 N1 C1 C2 -123.45(19) . . . . ?
C22 N1 C1 C2 43.0(2) . . . . ?
C11 N1 C1 C9 55.4(2) . . . . ?
C22 N1 C1 C9 -138.13(17) . . . . ?
N1 C1 C2 C3 178.57(16) . . . . ?
C9 C1 C2 C3 -0.3(3) . . . . ?
C1 C2 C3 C4 -1.3(3) . . . . ?
C2 C3 C4 C5 0.3(3) . . . . ?
C3 C4 C5 C9 2.2(3) . . . . ?
C3 C4 C5 C6 -176.08(17) . . . . ?
C3 C4 C5 Zr1 94.34(18) . . . . ?
C4 C5 C6 C7 177.03(18) . . . . ?
C9 C5 C6 C7 -1.35(19) . . . . ?
Zr1 C5 C6 C7 -69.38(11) . . . . ?
C4 C5 C6 Si1 -22.6(3) . . . . ?
C9 C5 C6 Si1 159.02(12) . . . . ?
Zr1 C5 C6 Si1 90.99(12) . . . . ?
C4 C5 C6 Zr1 -113.59(19) . . . . ?
C9 C5 C6 Zr1 68.04(12) . . . . ?
C32 Si1 C6 C7 -164.76(16) . . . . ?
C31 Si1 C6 C7 -43.26(19) . . . . ?
C6A Si1 C6 C7 76.18(17) . . . . ?
C32 Si1 C6 C5 39.76(17) . . . . ?
C31 Si1 C6 C5 161.25(14) . . . . ?
C6A Si1 C6 C5 -79.31(15) . . . . ?
C32 Si1 C6 Zr1 119.11(9) . . . . ?
C31 Si1 C6 Zr1 -119.39(9) . . . . ?
C6A Si1 C6 Zr1 0.05(8) . . . . ?
C5 C6 C7 C8 3.86(19) . . . . ?
Si1 C6 C7 C8 -155.02(14) . . . . ?
Zr1 C6 C7 C8 -67.37(13) . . . . ?
C5 C6 C7 C10 -174.45(17) . . . . ?
Si1 C6 C7 C10 26.7(3) . . . . ?
Zr1 C6 C7 C10 114.32(18) . . . . ?
C5 C6 C7 Zr1 71.24(11) . . . . ?
Si1 C6 C7 Zr1 -87.64(14) . . . . ?
C6 C7 C8 C9 -5.0(2) . . . . ?
C10 C7 C8 C9 173.47(16) . . . . ?
Zr1 C7 C8 C9 -69.94(12) . . . . ?
C6 C7 C8 Zr1 64.98(12) . . . . ?
C10 C7 C8 Zr1 -116.60(17) . . . . ?
C2 C1 C9 C8 178.10(18) . . . . ?
N1 C1 C9 C8 -0.7(3) . . . . ?
C2 C1 C9 C5 2.7(2) . . . . ?
N1 C1 C9 C5 -176.14(15) . . . . ?
C2 C1 C9 Zr1 -84.27(19) . . . . ?
N1 C1 C9 Zr1 96.89(17) . . . . ?
C7 C8 C9 C1 -171.85(18) . . . . ?
Zr1 C8 C9 C1 122.2(2) . . . . ?
C7 C8 C9 C5 3.94(19) . . . . ?
Zr1 C8 C9 C5 -61.97(12) . . . . ?
C7 C8 C9 Zr1 65.91(12) . . . . ?
C4 C5 C9 C1 -3.7(2) . . . . ?
C6 C5 C9 C1 174.95(15) . . . . ?
Zr1 C5 C9 C1 -121.71(15) . . . . ?
C4 C5 C9 C8 179.84(15) . . . . ?
C6 C5 C9 C8 -1.55(19) . . . . ?
Zr1 C5 C9 C8 61.79(12) . . . . ?
C4 C5 C9 Zr1 118.05(16) . . . . ?
C6 C5 C9 Zr1 -63.34(11) . . . . ?
C22 N1 C11 C12 -177.15(18) . . . . ?
C1 N1 C11 C12 -8.7(3) . . . . ?
C22 N1 C11 C16 1.78(19) . . . . ?
C1 N1 C11 C16 170.20(16) . . . . ?
N1 C11 C12 C13 -175.72(17) . . . . ?
C16 C11 C12 C13 5.5(3) . . . . ?
C11 C12 C13 C14 -4.3(3) . . . . ?
C11 C12 C13 C23 175.61(17) . . . . ?
C12 C13 C14 C15 0.1(3) . . . . ?
C23 C13 C14 C15 -179.82(19) . . . . ?
C13 C14 C15 C16 3.1(3) . . . . ?
C14 C15 C16 C11 -2.0(3) . . . . ?
C14 C15 C16 C17 178.7(2) . . . . ?
C12 C11 C16 C15 -2.3(3) . . . . ?
N1 C11 C16 C15 178.68(16) . . . . ?
C12 C11 C16 C17 177.20(16) . . . . ?
N1 C11 C16 C17 -1.8(2) . . . . ?
C15 C16 C17 C18 -1.2(4) . . . . ?
C11 C16 C17 C18 179.4(2) . . . . ?
C15 C16 C17 C22 -179.4(2) . . . . ?
C11 C16 C17 C22 1.2(2) . . . . ?
C22 C17 C18 C19 1.8(3) . . . . ?
C16 C17 C18 C19 -176.36(19) . . . . ?
C17 C18 C19 C20 -0.2(3) . . . . ?
C18 C19 C20 C21 -1.2(3) . . . . ?
C18 C19 C20 C27 -177.3(4) . . . . ?
C18 C19 C20 C27' 172.5(11) . . . . ?
C19 C20 C21 C22 0.9(3) . . . . ?
C27 C20 C21 C22 177.0(4) . . . . ?
C27' C20 C21 C22 -173.2(11) . . . . ?
C20 C21 C22 N1 176.63(17) . . . . ?
C20 C21 C22 C17 0.8(3) . . . . ?
C11 N1 C22 C21 -177.35(17) . . . . ?
C1 N1 C22 C21 14.2(3) . . . . ?
C11 N1 C22 C17 -1.04(19) . . . . ?
C1 N1 C22 C17 -169.53(16) . . . . ?
C18 C17 C22 C21 -2.1(3) . . . . ?
C16 C17 C22 C21 176.50(16) . . . . ?
C18 C17 C22 N1 -178.69(16) . . . . ?
C16 C17 C22 N1 -0.1(2) . . . . ?
C12 C13 C23 C24 -169.0(2) . . . . ?
C14 C13 C23 C24 10.9(3) . . . . ?
C12 C13 C23 C25 -49.3(3) . . . . ?
C14 C13 C23 C25 130.7(2) . . . . ?
C12 C13 C23 C26 70.3(2) . . . . ?
C14 C13 C23 C26 -109.8(2) . . . . ?
C21 C20 C27 C30 -103.0(5) . . . . ?
C19 C20 C27 C30 73.1(6) . . . . ?
C21 C20 C27 C29 19.2(7) . . . . ?
C19 C20 C27 C29 -164.8(4) . . . . ?
C21 C20 C27 C28 138.0(5) . . . . ?
C19 C20 C27 C28 -46.0(7) . . . . ?
C21 C20 C27' C28' 162.2(15) . . . . ?
C19 C20 C27' C28' -12(2) . . . . ?
C21 C20 C27' C29' 43(2) . . . . ?
C19 C20 C27' C29' -130.4(16) . . . . ?
C21 C20 C27' C30' -76.8(17) . . . . ?
C19 C20 C27' C30' 109.4(17) . . . . ?
C11A N1A C1A C2A -129.02(19) . . . . ?
C22A N1A C1A C2A 48.2(2) . . . . ?
C11A N1A C1A C9A 50.7(2) . . . . ?
C22A N1A C1A C9A -132.12(17) . . . . ?
N1A C1A C2A C3A -179.79(15) . . . . ?
C9A C1A C2A C3A 0.5(3) . . . . ?
C1A C2A C3A C4A -2.1(3) . . . . ?
C2A C3A C4A C5A 0.2(3) . . . . ?
C3A C4A C5A C9A 3.1(2) . . . . ?
C3A C4A C5A C6A -174.96(18) . . . . ?
C3A C4A C5A Zr1 95.36(17) . . . . ?
C4A C5A C6A C7A 177.28(17) . . . . ?
C9A C5A C6A C7A -0.96(18) . . . . ?
Zr1 C5A C6A C7A -69.69(11) . . . . ?
C4A C5A C6A Si1 -21.8(3) . . . . ?
C9A C5A C6A Si1 159.92(12) . . . . ?
Zr1 C5A C6A Si1 91.19(12) . . . . ?
C4A C5A C6A Zr1 -113.03(19) . . . . ?
C9A C5A C6A Zr1 68.73(12) . . . . ?
C32 Si1 C6A C7A -43.24(18) . . . . ?
C31 Si1 C6A C7A -163.58(15) . . . . ?
C6 Si1 C6A C7A 77.03(16) . . . . ?
C32 Si1 C6A C5A 160.15(14) . . . . ?
C31 Si1 C6A C5A 39.81(17) . . . . ?
C6 Si1 C6A C5A -79.58(15) . . . . ?
C32 Si1 C6A Zr1 -120.32(8) . . . . ?
C31 Si1 C6A Zr1 119.34(9) . . . . ?
C6 Si1 C6A Zr1 -0.05(8) . . . . ?
C5A C6A C7A C8A 3.67(19) . . . . ?
Si1 C6A C7A C8A -156.19(13) . . . . ?
Zr1 C6A C7A C8A -67.43(12) . . . . ?
C5A C6A C7A C10A -174.12(17) . . . . ?
Si1 C6A C7A C10A 26.0(3) . . . . ?
Zr1 C6A C7A C10A 114.77(18) . . . . ?
C5A C6A C7A Zr1 71.11(11) . . . . ?
Si1 C6A C7A Zr1 -88.75(13) . . . . ?
C6A C7A C8A C9A -5.05(19) . . . . ?
C10A C7A C8A C9A 172.90(16) . . . . ?
Zr1 C7A C8A C9A -69.70(12) . . . . ?
C6A C7A C8A Zr1 64.65(12) . . . . ?
C10A C7A C8A Zr1 -117.40(16) . . . . ?
C7A C8A C9A C1A -170.73(18) . . . . ?
Zr1 C8A C9A C1A 123.51(19) . . . . ?
C7A C8A C9A C5A 4.33(18) . . . . ?
Zr1 C8A C9A C5A -61.42(11) . . . . ?
C7A C8A C9A Zr1 65.75(12) . . . . ?
C2A C1A C9A C8A 177.44(18) . . . . ?
N1A C1A C9A C8A -2.3(3) . . . . ?
C2A C1A C9A C5A 2.9(2) . . . . ?
N1A C1A C9A C5A -176.83(15) . . . . ?
C2A C1A C9A Zr1 -84.16(19) . . . . ?
N1A C1A C9A Zr1 96.13(17) . . . . ?
C4A C5A C9A C8A 179.45(15) . . . . ?
C6A C5A C9A C8A -2.04(18) . . . . ?
Zr1 C5A C9A C8A 61.72(11) . . . . ?
C4A C5A C9A C1A -4.7(2) . . . . ?
C6A C5A C9A C1A 173.80(15) . . . . ?
Zr1 C5A C9A C1A -122.43(15) . . . . ?
C4A C5A C9A Zr1 117.73(15) . . . . ?
C6A C5A C9A Zr1 -63.76(11) . . . . ?
C22A N1A C11A C12A -177.30(17) . . . . ?
C1A N1A C11A C12A 0.3(3) . . . . ?
C22A N1A C11A C16A 2.09(19) . . . . ?
C1A N1A C11A C16A 179.67(16) . . . . ?
N1A C11A C12A C13A -175.89(17) . . . . ?
C16A C11A C12A C13A 4.8(3) . . . . ?
C11A C12A C13A C14A -3.8(3) . . . . ?
C11A C12A C13A C23A 172.79(17) . . . . ?
C12A C13A C14A C15A 0.4(3) . . . . ?
C23A C13A C14A C15A -176.15(19) . . . . ?
C13A C14A C15A C16A 2.1(3) . . . . ?
C14A C15A C16A C11A -1.1(3) . . . . ?
C14A C15A C16A C17A 178.7(2) . . . . ?
C12A C11A C16A C15A -2.3(3) . . . . ?
N1A C11A C16A C15A 178.24(16) . . . . ?
C12A C11A C16A C17A 177.81(16) . . . . ?
N1A C11A C16A C17A -1.6(2) . . . . ?
C15A C16A C17A C18A 0.5(4) . . . . ?
C11A C16A C17A C18A -179.7(2) . . . . ?
C15A C16A C17A C22A -179.3(2) . . . . ?
C11A C16A C17A C22A 0.5(2) . . . . ?
C22A C17A C18A C19A -0.9(3) . . . . ?
C16A C17A C18A C19A 179.32(19) . . . . ?
C17A C18A C19A C20A 0.3(3) . . . . ?
C18A C19A C20A C21A 1.2(3) . . . . ?
C18A C19A C20A C27A -177.96(17) . . . . ?
C19A C20A C21A C22A -1.9(3) . . . . ?
C27A C20A C21A C22A 177.21(16) . . . . ?
C20A C21A C22A N1A -179.62(17) . . . . ?
C20A C21A C22A C17A 1.3(3) . . . . ?
C11A N1A C22A C21A 179.13(18) . . . . ?
C1A N1A C22A C21A 1.5(3) . . . . ?
C11A N1A C22A C17A -1.73(19) . . . . ?
C1A N1A C22A C17A -179.37(16) . . . . ?
C18A C17A C22A C21A 0.1(3) . . . . ?
C16A C17A C22A C21A 179.93(16) . . . . ?
C18A C17A C22A N1A -179.09(15) . . . . ?
C16A C17A C22A N1A 0.72(19) . . . . ?
C12A C13A C23A C24A 16.2(3) . . . . ?
C14A C13A C23A C24A -167.3(2) . . . . ?
C12A C13A C23A C25A -104.3(2) . . . . ?
C14A C13A C23A C25A 72.2(2) . . . . ?
C12A C13A C23A C26A 136.79(19) . . . . ?
C14A C13A C23A C26A -46.7(2) . . . . ?
C21A C20A C27A C29A -179.17(16) . . . . ?
C19A C20A C27A C29A -0.1(2) . . . . ?
C21A C20A C27A C30A -59.7(2) . . . . ?
C19A C20A C27A C30A 119.45(19) . . . . ?
C21A C20A C27A C28A 59.5(2) . . . . ?
C19A C20A C27A C28A -121.36(19) . . . . ?
